data_4301147
loop_
_publ_author_name
'Zhenqiang Wang'
'Kristine K. Tanabe'
'Seth M. Cohen'

_publ_contact_author_email scohen@ucsd.edu
_publ_contact_author_fax '(858) 822-5598'
_publ_contact_author_name 'Seth M. Cohen'
_publ_contact_author_phone '(858) 822-5596'
_publ_section_title
;
Accessing Postsynthetic Modification in a Series of Metal-Organic
Frameworks and the Influence of Framework Topology on Reactivity
;
_journal_name_full 'Inorganic Chemistry'
_journal_page_first 296
_journal_page_last 306
_journal_paper_doi 10.1021/ic801837t
_journal_volume 48
_journal_year 2009
_chemical_formula_moiety 'C49.50 H34.30 N O13.90 Zn4'
_chemical_formula_sum 'C49.5 H34.3 N O13.9 Zn4'
_chemical_formula_weight 1126.96
_chemical_name_common UMCM-3-AM5
_chemical_name_systematic
; 
 ? 
;
_space_group_IT_number 176
_symmetry_cell_setting hexagonal
_symmetry_space_group_name_Hall '-P 6c'
_symmetry_space_group_name_H-M 'P 63/m'
_atom_sites_solution_hydrogens none
_atom_sites_solution_primary direct
_atom_sites_solution_secondary difmap
_audit_creation_method SHELXL-97
_cell_angle_alpha 90.00
_cell_angle_beta 90.00
_cell_angle_gamma 120.00
_cell_formula_units_Z 6
_cell_length_a 41.2685(10)
_cell_length_b 41.2685(10)
_cell_length_c 17.5342(11)
_cell_measurement_reflns_used 64198
_cell_measurement_temperature 200(2)
_cell_measurement_theta_max 69.59
_cell_measurement_theta_min 2.47
_cell_volume 25861.5(18)
_computing_cell_refinement SAINT
_computing_data_collection 'Apex2 v.1.0-2.1 (Bruker, 2006)'
_computing_data_reduction 'sAINT v7.34A (Bruker, 2007)'
_computing_molecular_graphics 'SHELXTL 5.1 (Sheldrick, 1994)'
_computing_publication_material SHELXL97
_computing_structure_refinement 'SHELXL-97 (Sheldrick, 1997)'
_computing_structure_solution 'SHELXS-97 (Sheldrick, 1990)'
_diffrn_ambient_temperature 200(2)
_diffrn_measured_fraction_theta_full 0.984
_diffrn_measured_fraction_theta_max 0.931
_diffrn_measurement_device_type 'Bruker Kappa APEX II'
_diffrn_measurement_method \w\f
_diffrn_radiation_monochromator graphite
_diffrn_radiation_source 'fine-focus sealed tube'
_diffrn_radiation_type CuK\a
_diffrn_radiation_wavelength 1.54178
_diffrn_reflns_av_R_equivalents 0.2054
_diffrn_reflns_av_sigmaI/netI 0.1964
_diffrn_reflns_limit_h_max 48
_diffrn_reflns_limit_h_min -49
_diffrn_reflns_limit_k_max 48
_diffrn_reflns_limit_k_min -42
_diffrn_reflns_limit_l_max 20
_diffrn_reflns_limit_l_min -16
_diffrn_reflns_number 64158
_diffrn_reflns_theta_full 25.00
_diffrn_reflns_theta_max 69.80
_diffrn_reflns_theta_min 2.81
_exptl_absorpt_coefficient_mu 0.790
_exptl_absorpt_correction_T_max 0.8581
_exptl_absorpt_correction_T_min 0.6706
_exptl_absorpt_correction_type multi-scan
_exptl_absorpt_process_details 'SADABS 2.10 (Sheldrick, 2004)'
_exptl_crystal_colour beige
_exptl_crystal_density_diffrn 0.434
_exptl_crystal_density_method 'not measured'
_exptl_crystal_description needle
_exptl_crystal_F_000 3417
_exptl_crystal_size_max 0.55
_exptl_crystal_size_mid 0.25
_exptl_crystal_size_min 0.20
_platon_squeeze_details
;
;
_refine_diff_density_max 0.541
_refine_diff_density_min -1.747
_refine_diff_density_rms 0.053
_refine_ls_extinction_method none
_refine_ls_goodness_of_fit_ref 0.786
_refine_ls_hydrogen_treatment none
_refine_ls_matrix_type full
_refine_ls_number_parameters 306
_refine_ls_number_reflns 15699
_refine_ls_number_restraints 0
_refine_ls_restrained_S_all 0.786
_refine_ls_R_factor_all 0.1369
_refine_ls_R_factor_gt 0.0711
_refine_ls_shift/su_max 0.000
_refine_ls_shift/su_mean 0.000
_refine_ls_structure_factor_coef Fsqd
_refine_ls_weighting_details 'calc w=1/[\s^2^(Fo^2^)+(0.0658P)^2^] where P=(Fo^2^+2Fc^2^)/3'
_refine_ls_weighting_scheme calc
_refine_ls_wR_factor_gt 0.1471
_refine_ls_wR_factor_ref 0.1643
_reflns_number_gt 6752
_reflns_number_total 15699
_reflns_threshold_expression >2\s(I)
_cod_data_source_file ic801837t_si_001_1.cif
_cod_data_source_block kkt21squeeze
_cod_depositor_comments
;
The following automatic conversions were performed:
'_symmetry_cell_setting' value 'Hexagonal' changed to 'hexagonal'
according to '/home/saulius/struct/CIF-dictionaries/cif_core.dic'
dictionary named 'cif_core.dic' version 2.4.1 from 2010-06-29.

Automatic conversion script
Id: cif_fix_enum 1527 2010-12-29 10:47:43Z saulius 
;
_cod_original_formula_sum 'C49.50 H34.30 N O13.90 Zn4'
_cod_database_code 4301147

loop_
_symmetry_equiv_pos_as_xyz
'x, y, z'
'-y, x-y, z'
'-x+y, -x, z'
'-x, -y, z+1/2'
'y, -x+y, z+1/2'
'x-y, x, z+1/2'
'-x, -y, -z'
'y, -x+y, -z'
'x-y, x, -z'
'x, y, -z-1/2'
'-y, x-y, -z-1/2'
'-x+y, -x, -z-1/2'

loop_
_atom_site_label
_atom_site_type_symbol
_atom_site_fract_x
_atom_site_fract_y
_atom_site_fract_z
_atom_site_U_iso_or_equiv
_atom_site_adp_type
_atom_site_occupancy
_atom_site_symmetry_multiplicity
_atom_site_calc_flag
_atom_site_refinement_flags
_atom_site_disorder_assembly
_atom_site_disorder_group
Zn1 Zn 0.400817(14) 0.029237(13) 0.33985(3) 0.04477(15) Uani 1 1 d . . .
Zn2 Zn 0.42521(2) 0.104862(19) 0.2500 0.0434(2) Uani 1 2 d S . .
Zn3 Zn 0.47758(2) 0.06960(2) 0.2500 0.0507(2) Uani 1 2 d S . .
O1 O 0.42652(9) 0.05858(9) 0.2500 0.0392(8) Uani 1 2 d S . .
O2 O 0.40369(9) 0.11001(8) 0.34304(17) 0.0650(9) Uani 1 1 d . . .
O3 O 0.38693(9) 0.05726(8) 0.40680(16) 0.0667(9) Uani 1 1 d . . .
O4 O 0.35671(8) -0.01639(8) 0.31311(17) 0.0722(10) Uani 1 1 d . . .
O5 O 0.43337(9) 0.01730(9) 0.39786(19) 0.0753(10) Uani 1 1 d . . .
O6 O 0.48812(9) 0.04798(9) 0.3374(2) 0.0764(10) Uani 1 1 d . . .
O7 O 0.51253(11) 0.12266(11) 0.2500 0.0828(15) Uani 1 2 d S . .
O8 O 0.47538(12) 0.14602(11) 0.2500 0.0947(18) Uani 1 2 d S . .
C1 C 0.34207(17) -0.03024(15) 0.2500 0.0589(18) Uani 1 2 d S . .
C2 C 0.3053(2) -0.06556(17) 0.2500 0.073(2) Uani 1 2 d S . .
C3 C 0.2898(3) -0.0834(3) 0.3157(6) 0.073(3) Uiso 0.50 1 d P . .
C4 C 0.2531(3) -0.1127(3) 0.3165(6) 0.076(3) Uiso 0.50 1 d P . .
C5 C 0.2375(2) -0.13272(18) 0.2500 0.092(3) Uani 1 2 d S . .
C6 C 0.2027(2) -0.1695(2) 0.2500 0.092(3) Uani 1 2 d S . .
C7 C 0.18564(15) -0.18603(13) 0.3208(3) 0.0883(18) Uani 1 1 d . . .
C8 C 0.39226(13) 0.09011(13) 0.4017(3) 0.0615(12) Uani 1 1 d . . .
C9 C 0.38553(16) 0.10557(15) 0.4732(3) 0.0744(16) Uani 1 1 d . . .
C10 C 0.39781(19) 0.14452(16) 0.4735(3) 0.100(2) Uani 1 1 d . . .
C11 C 0.3942(2) 0.15948(16) 0.5423(3) 0.106(2) Uani 1 1 d . . .
C12 C 0.37792(18) 0.13717(15) 0.6065(3) 0.0874(19) Uani 1 1 d . . .
C13 C 0.37463(18) 0.15320(15) 0.6802(3) 0.0879(19) Uani 1 1 d . . .
C14 C 0.3756(3) 0.1368(2) 0.7500 0.089(3) Uani 1 2 d S . .
C15 C 0.3652(2) 0.09846(16) 0.6032(3) 0.105(2) Uani 1 1 d . . .
C16 C 0.36865(19) 0.08269(15) 0.5361(3) 0.096(2) Uani 1 1 d . . .
C17 C 0.46674(16) 0.02717(13) 0.3897(3) 0.0652(14) Uani 1 1 d . . .
C18 C 0.48389(17) 0.01246(15) 0.4484(3) 0.0804(17) Uani 1 1 d . . .
C19 C 0.46057(19) -0.01077(18) 0.5072(3) 0.108(2) Uani 1 1 d . . .
C20 C 0.52158(18) 0.02320(17) 0.4382(4) 0.105(2) Uani 1 1 d . . .
C21 C 0.50594(18) 0.14883(16) 0.2500 0.0628(18) Uani 1 2 d S . .
C22 C 0.54047(17) 0.18734(18) 0.2500 0.081(2) Uani 1 2 d S . .
C23 C 0.5377(2) 0.2158(2) 0.2862(6) 0.087(5) Uani 0.50 1 d P . .
C24 C 0.5683(2) 0.2515(2) 0.2885(7) 0.101(5) Uani 0.50 1 d P . .
C25 C 0.60272(18) 0.25924(18) 0.2500 0.097(3) Uani 1 2 d S . .
C26 C 0.63651(19) 0.29823(18) 0.2500 0.098(3) Uani 1 2 d S . .
C27 C 0.6716(2) 0.3023(2) 0.2500 0.098(3) Uani 1 2 d S . .
C28 C 0.6053(2) 0.2296(2) 0.2215(7) 0.093(7) Uani 0.50 1 d P . .
C29 C 0.5738(2) 0.1930(2) 0.2189(6) 0.084(5) Uani 0.50 1 d P . .

loop_
_atom_site_aniso_label
_atom_site_aniso_U_11
_atom_site_aniso_U_22
_atom_site_aniso_U_33
_atom_site_aniso_U_23
_atom_site_aniso_U_13
_atom_site_aniso_U_12
Zn1 0.0550(3) 0.0385(3) 0.0400(3) -0.0012(2) -0.0034(3) 0.0228(2)
Zn2 0.0495(4) 0.0391(4) 0.0446(5) 0.000 0.000 0.0246(3)
Zn3 0.0510(4) 0.0402(4) 0.0659(6) 0.000 0.000 0.0264(4)
O1 0.0396(19) 0.0378(18) 0.046(2) 0.000 0.000 0.0241(16)
O2 0.114(3) 0.072(2) 0.038(2) 0.0033(17) 0.0178(18) 0.069(2)
O3 0.111(3) 0.0622(19) 0.0396(19) -0.0121(16) 0.0031(17) 0.0526(19)
O4 0.068(2) 0.0522(17) 0.048(2) -0.0129(15) -0.0090(16) -0.0063(15)
O5 0.082(2) 0.086(2) 0.072(3) 0.0073(19) -0.016(2) 0.052(2)
O6 0.071(2) 0.089(2) 0.077(3) 0.023(2) -0.0097(19) 0.0468(19)
O7 0.047(2) 0.034(2) 0.157(5) 0.000 0.000 0.0125(19)
O8 0.050(3) 0.039(2) 0.187(6) 0.000 0.000 0.016(2)
C1 0.055(4) 0.034(3) 0.071(6) 0.000 0.000 0.010(3)
C2 0.084(5) 0.046(4) 0.055(5) 0.000 0.000 0.009(3)
C5 0.101(6) 0.051(4) 0.055(5) 0.000 0.000 -0.013(4)
C6 0.076(5) 0.066(5) 0.058(6) 0.000 0.000 -0.020(4)
C7 0.093(4) 0.063(3) 0.047(4) 0.003(3) 0.005(3) -0.008(3)
C8 0.066(3) 0.067(3) 0.055(4) -0.001(3) -0.001(3) 0.036(3)
C9 0.124(5) 0.100(4) 0.037(3) -0.030(3) -0.015(3) 0.084(4)
C10 0.185(6) 0.093(4) 0.067(4) -0.013(3) 0.003(4) 0.102(5)
C11 0.220(7) 0.102(4) 0.044(4) 0.007(3) 0.020(4) 0.117(5)
C12 0.177(6) 0.099(4) 0.034(4) -0.005(3) 0.003(3) 0.105(4)
C13 0.179(6) 0.091(4) 0.037(4) -0.009(3) -0.016(3) 0.100(4)
C14 0.186(9) 0.104(6) 0.039(5) 0.000 0.000 0.120(7)
C15 0.216(7) 0.106(4) 0.035(4) -0.002(3) 0.010(4) 0.112(5)
C16 0.179(6) 0.096(4) 0.045(4) 0.014(3) 0.041(4) 0.093(4)
C17 0.101(4) 0.063(3) 0.053(4) -0.004(3) -0.033(3) 0.057(3)
C18 0.107(4) 0.091(4) 0.075(4) -0.016(3) -0.033(3) 0.074(4)
C19 0.147(6) 0.118(5) 0.075(5) 0.036(4) -0.023(4) 0.078(5)
C20 0.113(5) 0.127(5) 0.104(5) 0.008(4) -0.020(4) 0.081(4)
C21 0.058(4) 0.041(3) 0.078(5) 0.000 0.000 0.017(3)
C22 0.039(3) 0.048(4) 0.144(7) 0.000 0.000 0.013(3)
C23 0.038(4) 0.042(4) 0.167(14) -0.033(6) 0.006(5) 0.009(3)
C24 0.054(5) 0.037(4) 0.203(17) -0.015(6) -0.003(6) 0.018(4)
C25 0.042(4) 0.043(4) 0.199(9) 0.000 0.000 0.016(3)
C26 0.055(4) 0.040(3) 0.203(9) 0.000 0.000 0.028(3)
C27 0.054(4) 0.063(4) 0.178(9) 0.000 0.000 0.031(4)
C28 0.053(5) 0.057(5) 0.17(2) -0.031(7) 0.002(6) 0.028(4)
C29 0.059(5) 0.039(4) 0.149(16) 0.000(5) 0.010(6) 0.020(4)

loop_
_atom_type_symbol
_atom_type_description
_atom_type_scat_dispersion_real
_atom_type_scat_dispersion_imag
_atom_type_scat_source
C C 0.0181 0.0091 'International Tables Vol C Tables 4.2.6.8 and 6.1.1.4'
H H 0.0000 0.0000 'International Tables Vol C Tables 4.2.6.8 and 6.1.1.4'
N N 0.0311 0.0180 'International Tables Vol C Tables 4.2.6.8 and 6.1.1.4'
O O 0.0492 0.0322 'International Tables Vol C Tables 4.2.6.8 and 6.1.1.4'
Zn Zn -1.5491 0.6778 'International Tables Vol C Tables 4.2.6.8 and 6.1.1.4'

loop_
_geom_angle_atom_site_label_1
_geom_angle_atom_site_label_2
_geom_angle_atom_site_label_3
_geom_angle
_geom_angle_site_symmetry_1
_geom_angle_site_symmetry_3
_geom_angle_publ_flag
O4 Zn1 O3 108.57(14) . . ?
O4 Zn1 O5 108.58(14) . . ?
O3 Zn1 O5 106.59(14) . . ?
O4 Zn1 O1 111.64(12) . . ?
O3 Zn1 O1 110.67(13) . . ?
O5 Zn1 O1 110.62(14) . . ?
O4 Zn1 Zn1 75.80(9) . 10_556 ?
O3 Zn1 Zn1 127.57(9) . 10_556 ?
O5 Zn1 Zn1 121.72(10) . 10_556 ?
O1 Zn1 Zn1 35.97(8) . 10_556 ?
O8 Zn2 O2 104.90(12) . . ?
O8 Zn2 O2 104.90(12) . 10_556 ?
O2 Zn2 O2 116.41(19) . 10_556 ?
O8 Zn2 O1 108.92(16) . . ?
O2 Zn2 O1 110.59(10) . . ?
O2 Zn2 O1 110.59(10) 10_556 . ?
O8 Zn2 Zn3 73.88(13) . . ?
O2 Zn2 Zn3 120.88(9) . . ?
O2 Zn2 Zn3 120.88(9) 10_556 . ?
O1 Zn2 Zn3 35.05(10) . . ?
O1 Zn3 O7 112.21(16) . . ?
O1 Zn3 O6 111.39(11) . 10_556 ?
O7 Zn3 O6 108.15(12) . 10_556 ?
O1 Zn3 O6 111.39(11) . . ?
O7 Zn3 O6 108.15(12) . . ?
O6 Zn3 O6 105.2(2) 10_556 . ?
O1 Zn3 Zn2 35.40(9) . . ?
O7 Zn3 Zn2 76.81(13) . . ?
O6 Zn3 Zn2 125.34(10) 10_556 . ?
O6 Zn3 Zn2 125.35(10) . . ?
Zn3 O1 Zn2 109.55(16) . . ?
Zn3 O1 Zn1 109.83(11) . . ?
Zn2 O1 Zn1 109.77(11) . . ?
Zn3 O1 Zn1 109.83(11) . 10_556 ?
Zn2 O1 Zn1 109.77(11) . 10_556 ?
Zn1 O1 Zn1 108.07(16) . 10_556 ?
C8 O2 Zn2 132.0(3) . . ?
C8 O3 Zn1 131.1(3) . . ?
C1 O4 Zn1 132.1(3) . . ?
C17 O5 Zn1 131.1(3) . . ?
C17 O6 Zn3 130.4(3) . . ?
C21 O7 Zn3 128.7(4) . . ?
C21 O8 Zn2 134.5(4) . . ?
O4 C1 O4 124.0(5) 10_556 . ?
O4 C1 C2 118.0(3) 10_556 . ?
O4 C1 C2 118.0(3) . . ?
C3 C2 C3 117.9(10) . 10_556 ?
C3 C2 C1 120.6(5) . . ?
C3 C2 C1 120.6(5) 10_556 . ?
C2 C3 C4 120.0(9) . . ?
C3 C4 C5 119.2(9) . . ?
C4 C5 C4 114.4(9) 10_556 . ?
C4 C5 C6 122.3(5) 10_556 . ?
C4 C5 C6 122.3(5) . . ?
C7 C6 C7 121.7(6) . 10_556 ?
C7 C6 C5 119.1(3) . . ?
C7 C6 C5 119.1(3) 10_556 . ?
C13 C7 C6 118.2(4) 8_556 . ?
O2 C8 O3 124.7(4) . . ?
O2 C8 C9 119.9(4) . . ?
O3 C8 C9 115.4(4) . . ?
C16 C9 C10 122.6(4) . . ?
C16 C9 C8 120.8(5) . . ?
C10 C9 C8 116.6(5) . . ?
C11 C10 C9 116.5(5) . . ?
C12 C11 C10 121.8(5) . . ?
C11 C12 C15 119.8(4) . . ?
C11 C12 C13 121.9(5) . . ?
C15 C12 C13 118.3(5) . . ?
C7 C13 C14 120.4(4) 9_556 . ?
C7 C13 C12 118.9(4) 9_556 . ?
C14 C13 C12 120.7(4) . . ?
C13 C14 C13 120.7(6) 10_557 . ?
C16 C15 C12 120.0(5) . . ?
C15 C16 C9 119.2(5) . . ?
O5 C17 O6 126.4(4) . . ?
O5 C17 C18 116.8(5) . . ?
O6 C17 C18 116.8(5) . . ?
C20 C18 C19 125.6(5) . . ?
C20 C18 C17 116.7(6) . . ?
C19 C18 C17 117.8(5) . . ?
C18 C19 C20 115.4(6) . 7_656 ?
C18 C20 C19 119.0(6) . 7_656 ?
O8 C21 O7 126.2(6) . . ?
O8 C21 C22 119.4(6) . . ?
O7 C21 C22 114.4(6) . . ?
C29 C22 C29 46.4(9) . 10_556 ?
C29 C22 C23 99.8(6) . 10_556 ?
C29 C22 C23 122.1(7) 10_556 10_556 ?
C29 C22 C23 122.0(7) . . ?
C29 C22 C23 99.8(6) 10_556 . ?
C23 C22 C23 54.3(9) 10_556 . ?
C29 C22 C21 120.7(6) . . ?
C29 C22 C21 120.7(6) 10_556 . ?
C23 C22 C21 117.1(6) 10_556 . ?
C23 C22 C21 117.1(6) . . ?
C23 C23 C24 91.7(7) 10_556 . ?
C23 C23 C22 62.8(5) 10_556 . ?
C24 C23 C22 119.9(8) . . ?
C23 C23 C24 46.5(4) 10_556 10_556 ?
C24 C23 C24 45.2(9) . 10_556 ?
C22 C23 C24 92.1(6) . 10_556 ?
C24 C24 C23 88.3(7) 10_556 . ?
C24 C24 C25 62.4(5) 10_556 . ?
C23 C24 C25 119.4(8) . . ?
C24 C24 C23 46.5(4) 10_556 10_556 ?
C25 C24 C23 92.7(7) . 10_556 ?
C28 C25 C24 97.9(6) . 10_556 ?
C28 C25 C24 118.3(7) 10_556 10_556 ?
C28 C25 C24 118.3(7) . . ?
C28 C25 C24 97.9(6) 10_556 . ?
C24 C25 C24 55.2(10) 10_556 . ?
C28 C25 C26 120.4(6) . . ?
C28 C25 C26 120.4(6) 10_556 . ?
C24 C25 C26 120.8(6) 10_556 . ?
C24 C25 C26 120.8(6) . . ?
C27 C26 C27 122.5(8) . 3_665 ?
C27 C26 C25 119.1(6) . . ?
C27 C26 C25 118.4(7) 3_665 . ?
C26 C27 C26 117.5(8) . 2_655 ?
C28 C28 C25 68.7(5) 10_556 . ?
C28 C28 C29 91.9(7) 10_556 . ?
C25 C28 C29 121.5(8) . . ?
C28 C28 C29 53.6(5) 10_556 10_556 ?
C25 C28 C29 101.3(7) . 10_556 ?
C29 C29 C22 66.8(4) 10_556 . ?
C29 C29 C28 88.1(7) 10_556 . ?
C22 C29 C28 118.1(8) . . ?
C29 C29 C28 53.6(5) 10_556 10_556 ?
C22 C29 C28 99.0(7) . 10_556 ?

loop_
_geom_bond_atom_site_label_1
_geom_bond_atom_site_label_2
_geom_bond_distance
_geom_bond_site_symmetry_2
_geom_bond_publ_flag
Zn1 O4 1.911(3) . ?
Zn1 O3 1.925(3) . ?
Zn1 O5 1.935(3) . ?
Zn1 O1 1.947(2) . ?
Zn1 Zn1 3.1509(10) 10_556 ?
Zn2 O8 1.912(4) . ?
Zn2 O2 1.919(3) . ?
Zn2 O2 1.919(3) 10_556 ?
Zn2 O1 1.937(3) . ?
Zn2 Zn3 3.1517(10) . ?
Zn3 O1 1.921(3) . ?
Zn3 O7 1.928(4) . ?
Zn3 O6 1.930(3) 10_556 ?
Zn3 O6 1.930(3) . ?
O1 Zn1 1.947(2) 10_556 ?
O2 C8 1.252(5) . ?
O3 C8 1.263(5) . ?
O4 C1 1.253(4) . ?
O5 C17 1.234(6) . ?
O6 C17 1.264(6) . ?
O7 C21 1.239(7) . ?
O8 C21 1.207(7) . ?
C1 O4 1.253(4) 10_556 ?
C1 C2 1.489(8) . ?
C2 C3 1.344(10) . ?
C2 C3 1.344(10) 10_556 ?
C3 C4 1.387(12) . ?
C4 C5 1.387(10) . ?
C5 C4 1.387(10) 10_556 ?
C5 C6 1.480(8) . ?
C6 C7 1.421(5) . ?
C6 C7 1.421(5) 10_556 ?
C7 C13 1.404(6) 8_556 ?
C8 C9 1.495(6) . ?
C9 C16 1.391(7) . ?
C9 C10 1.423(6) . ?
C10 C11 1.398(6) . ?
C11 C12 1.395(7) . ?
C12 C15 1.412(7) . ?
C12 C13 1.489(6) . ?
C13 C7 1.404(6) 9_556 ?
C13 C14 1.407(5) . ?
C14 C13 1.407(5) 10_557 ?
C15 C16 1.386(6) . ?
C17 C18 1.535(6) . ?
C18 C20 1.399(7) . ?
C18 C19 1.409(8) . ?
C19 C20 1.449(7) 7_656 ?
C20 C19 1.449(7) 7_656 ?
C21 C22 1.514(8) . ?
C22 C29 1.385(10) . ?
C22 C29 1.385(10) 10_556 ?
C22 C23 1.390(9) 10_556 ?
C22 C23 1.390(9) . ?
C23 C23 1.27(2) 10_556 ?
C23 C24 1.379(10) . ?
C23 C24 1.901(13) 10_556 ?
C24 C24 1.35(2) 10_556 ?
C24 C25 1.458(11) . ?
C24 C23 1.901(13) 10_556 ?
C25 C28 1.374(10) . ?
C25 C28 1.374(10) 10_556 ?
C25 C24 1.457(11) 10_556 ?
C25 C26 1.513(8) . ?
C26 C27 1.372(8) . ?
C26 C27 1.379(8) 3_665 ?
C27 C26 1.379(8) 2_655 ?
C28 C28 1.00(3) 10_556 ?
C28 C29 1.417(11) . ?
C28 C29 1.760(13) 10_556 ?
C29 C29 1.09(2) 10_556 ?
C29 C28 1.760(13) 10_556 ?

loop_
_geom_torsion_atom_site_label_1
_geom_torsion_atom_site_label_2
_geom_torsion_atom_site_label_3
_geom_torsion_atom_site_label_4
_geom_torsion
_geom_torsion_site_symmetry_1
_geom_torsion_site_symmetry_2
_geom_torsion_site_symmetry_3
_geom_torsion_site_symmetry_4
_geom_torsion_publ_flag
O8 Zn2 Zn3 O1 180.0 . . . . ?
O2 Zn2 Zn3 O1 82.01(12) . . . . ?
O2 Zn2 Zn3 O1 -82.01(12) 10_556 . . . ?
O8 Zn2 Zn3 O7 0.0 . . . . ?
O2 Zn2 Zn3 O7 -97.99(12) . . . . ?
O2 Zn2 Zn3 O7 97.99(12) 10_556 . . . ?
O1 Zn2 Zn3 O7 180.0 . . . . ?
O8 Zn2 Zn3 O6 -103.07(13) . . . 10_556 ?
O2 Zn2 Zn3 O6 158.94(17) . . . 10_556 ?
O2 Zn2 Zn3 O6 -5.08(18) 10_556 . . 10_556 ?
O1 Zn2 Zn3 O6 76.93(13) . . . 10_556 ?
O8 Zn2 Zn3 O6 103.07(13) . . . . ?
O2 Zn2 Zn3 O6 5.08(18) . . . . ?
O2 Zn2 Zn3 O6 -158.94(17) 10_556 . . . ?
O1 Zn2 Zn3 O6 -76.93(13) . . . . ?
O7 Zn3 O1 Zn2 0.0 . . . . ?
O6 Zn3 O1 Zn2 -121.42(12) 10_556 . . . ?
O6 Zn3 O1 Zn2 121.43(12) . . . . ?
O7 Zn3 O1 Zn1 -120.64(11) . . . . ?
O6 Zn3 O1 Zn1 117.94(14) 10_556 . . . ?
O6 Zn3 O1 Zn1 0.79(19) . . . . ?
Zn2 Zn3 O1 Zn1 -120.64(11) . . . . ?
O7 Zn3 O1 Zn1 120.64(11) . . . 10_556 ?
O6 Zn3 O1 Zn1 -0.78(19) 10_556 . . 10_556 ?
O6 Zn3 O1 Zn1 -117.93(14) . . . 10_556 ?
Zn2 Zn3 O1 Zn1 120.64(11) . . . 10_556 ?
O8 Zn2 O1 Zn3 0.0 . . . . ?
O2 Zn2 O1 Zn3 -114.78(11) . . . . ?
O2 Zn2 O1 Zn3 114.78(11) 10_556 . . . ?
O8 Zn2 O1 Zn1 120.68(12) . . . . ?
O2 Zn2 O1 Zn1 5.90(19) . . . . ?
O2 Zn2 O1 Zn1 -124.54(13) 10_556 . . . ?
Zn3 Zn2 O1 Zn1 120.68(12) . . . . ?
O8 Zn2 O1 Zn1 -120.68(12) . . . 10_556 ?
O2 Zn2 O1 Zn1 124.54(13) . . . 10_556 ?
O2 Zn2 O1 Zn1 -5.90(19) 10_556 . . 10_556 ?
Zn3 Zn2 O1 Zn1 -120.68(12) . . . 10_556 ?
O4 Zn1 O1 Zn3 -124.88(15) . . . . ?
O3 Zn1 O1 Zn3 114.06(15) . . . . ?
O5 Zn1 O1 Zn3 -3.84(18) . . . . ?
Zn1 Zn1 O1 Zn3 -119.8(2) 10_556 . . . ?
O4 Zn1 O1 Zn2 114.61(15) . . . . ?
O3 Zn1 O1 Zn2 -6.44(18) . . . . ?
O5 Zn1 O1 Zn2 -124.35(15) . . . . ?
Zn1 Zn1 O1 Zn2 119.7(2) 10_556 . . . ?
O4 Zn1 O1 Zn1 -5.1(2) . . . 10_556 ?
O3 Zn1 O1 Zn1 -126.13(14) . . . 10_556 ?
O5 Zn1 O1 Zn1 115.96(15) . . . 10_556 ?
O8 Zn2 O2 C8 -114.4(4) . . . . ?
O2 Zn2 O2 C8 130.2(4) 10_556 . . . ?
O1 Zn2 O2 C8 2.9(5) . . . . ?
Zn3 Zn2 O2 C8 -34.5(5) . . . . ?
O4 Zn1 O3 C8 -124.0(4) . . . . ?
O5 Zn1 O3 C8 119.2(4) . . . . ?
O1 Zn1 O3 C8 -1.1(4) . . . . ?
Zn1 Zn1 O3 C8 -37.9(4) 10_556 . . . ?
O3 Zn1 O4 C1 122.6(5) . . . . ?
O5 Zn1 O4 C1 -121.9(5) . . . . ?
O1 Zn1 O4 C1 0.3(5) . . . . ?
Zn1 Zn1 O4 C1 -2.8(5) 10_556 . . . ?
O4 Zn1 O5 C17 128.4(4) . . . . ?
O3 Zn1 O5 C17 -114.8(4) . . . . ?
O1 Zn1 O5 C17 5.6(5) . . . . ?
Zn1 Zn1 O5 C17 43.9(5) 10_556 . . . ?
O1 Zn3 O6 C17 3.8(5) . . . . ?
O7 Zn3 O6 C17 127.6(4) . . . . ?
O6 Zn3 O6 C17 -117.0(4) 10_556 . . . ?
Zn2 Zn3 O6 C17 41.1(5) . . . . ?
O1 Zn3 O7 C21 0.0 . . . . ?
O6 Zn3 O7 C21 123.26(11) 10_556 . . . ?
O6 Zn3 O7 C21 -123.27(11) . . . . ?
Zn2 Zn3 O7 C21 0.0 . . . . ?
O2 Zn2 O8 C21 118.42(10) . . . . ?
O2 Zn2 O8 C21 -118.42(10) 10_556 . . . ?
O1 Zn2 O8 C21 0.0 . . . . ?
Zn3 Zn2 O8 C21 0.0 . . . . ?
Zn1 O4 C1 O4 5.8(10) . . . 10_556 ?
Zn1 O4 C1 C2 -175.0(4) . . . . ?
O4 C1 C2 C3 174.3(7) 10_556 . . . ?
O4 C1 C2 C3 -4.9(11) . . . . ?
O4 C1 C2 C3 4.9(11) 10_556 . . 10_556 ?
O4 C1 C2 C3 -174.3(7) . . . 10_556 ?
C3 C2 C3 C4 -20.8(17) 10_556 . . . ?
C1 C2 C3 C4 169.6(8) . . . . ?
C2 C3 C4 C5 24.8(14) . . . . ?
C3 C4 C5 C4 -27.0(16) . . . 10_556 ?
C3 C4 C5 C6 164.4(9) . . . . ?
C4 C5 C6 C7 -171.4(8) 10_556 . . . ?
C4 C5 C6 C7 -3.7(14) . . . . ?
C4 C5 C6 C7 3.7(14) 10_556 . . 10_556 ?
C4 C5 C6 C7 171.4(8) . . . 10_556 ?
C7 C6 C7 C13 6.8(13) 10_556 . . 8_556 ?
C5 C6 C7 C13 -178.2(7) . . . 8_556 ?
Zn2 O2 C8 O3 -12.5(7) . . . . ?
Zn2 O2 C8 C9 164.8(3) . . . . ?
Zn1 O3 C8 O2 11.4(7) . . . . ?
Zn1 O3 C8 C9 -166.0(3) . . . . ?
O2 C8 C9 C16 172.2(5) . . . . ?
O3 C8 C9 C16 -10.2(7) . . . . ?
O2 C8 C9 C10 -8.8(7) . . . . ?
O3 C8 C9 C10 168.7(5) . . . . ?
C16 C9 C10 C11 3.8(9) . . . . ?
C8 C9 C10 C11 -175.2(5) . . . . ?
C9 C10 C11 C12 -2.6(10) . . . . ?
C10 C11 C12 C15 1.0(10) . . . . ?
C10 C11 C12 C13 178.9(6) . . . . ?
C11 C12 C13 C7 28.7(9) . . . 9_556 ?
C15 C12 C13 C7 -153.4(6) . . . 9_556 ?
C11 C12 C13 C14 -149.5(7) . . . . ?
C15 C12 C13 C14 28.4(10) . . . . ?
C7 C13 C14 C13 -1.8(13) 9_556 . . 10_557 ?
C12 C13 C14 C13 176.3(5) . . . 10_557 ?
C11 C12 C15 C16 -0.4(10) . . . . ?
C13 C12 C15 C16 -178.4(6) . . . . ?
C12 C15 C16 C9 1.6(10) . . . . ?
C10 C9 C16 C15 -3.4(10) . . . . ?
C8 C9 C16 C15 175.5(5) . . . . ?
Zn1 O5 C17 O6 -1.6(8) . . . . ?
Zn1 O5 C17 C18 179.0(3) . . . . ?
Zn3 O6 C17 O5 -3.8(8) . . . . ?
Zn3 O6 C17 C18 175.7(3) . . . . ?
O5 C17 C18 C20 179.0(5) . . . . ?
O6 C17 C18 C20 -0.5(7) . . . . ?
O5 C17 C18 C19 -0.6(7) . . . . ?
O6 C17 C18 C19 179.9(5) . . . . ?
C20 C18 C19 C20 1.7(11) . . . 7_656 ?
C17 C18 C19 C20 -178.8(5) . . . 7_656 ?
C19 C18 C20 C19 -1.7(11) . . . 7_656 ?
C17 C18 C20 C19 178.7(5) . . . 7_656 ?
Zn2 O8 C21 O7 0.0 . . . . ?
Zn2 O8 C21 C22 180.0 . . . . ?
Zn3 O7 C21 O8 0.0 . . . . ?
Zn3 O7 C21 C22 180.0 . . . . ?
O8 C21 C22 C29 -152.7(6) . . . . ?
O7 C21 C22 C29 27.3(6) . . . . ?
O8 C21 C22 C29 152.7(6) . . . 10_556 ?
O7 C21 C22 C29 -27.3(6) . . . 10_556 ?
O8 C21 C22 C23 -30.9(6) . . . 10_556 ?
O7 C21 C22 C23 149.1(6) . . . 10_556 ?
O8 C21 C22 C23 30.9(6) . . . . ?
O7 C21 C22 C23 -149.1(6) . . . . ?
C29 C22 C23 C23 78.4(6) . . . 10_556 ?
C29 C22 C23 C23 122.6(6) 10_556 . . 10_556 ?
C21 C22 C23 C23 -105.2(5) . . . 10_556 ?
C29 C22 C23 C24 3.3(14) . . . . ?
C29 C22 C23 C24 47.5(11) 10_556 . . . ?
C23 C22 C23 C24 -75.1(10) 10_556 . . . ?
C21 C22 C23 C24 179.7(8) . . . . ?
C29 C22 C23 C24 41.0(8) . . . 10_556 ?
C29 C22 C23 C24 85.1(6) 10_556 . . 10_556 ?
C23 C22 C23 C24 -37.4(5) 10_556 . . 10_556 ?
C21 C22 C23 C24 -142.7(4) . . . 10_556 ?
C23 C23 C24 C24 -0.009(3) 10_556 . . 10_556 ?
C22 C23 C24 C24 59.3(8) . . . 10_556 ?
C23 C23 C24 C25 -56.7(9) 10_556 . . . ?
C22 C23 C24 C25 2.6(15) . . . . ?
C24 C23 C24 C25 -56.7(9) 10_556 . . . ?
C22 C23 C24 C23 59.3(8) . . . 10_556 ?
C24 C23 C24 C23 0.009(3) 10_556 . . 10_556 ?
C24 C24 C25 C28 -79.4(7) 10_556 . . . ?
C23 C24 C25 C28 -8.8(14) . . . . ?
C23 C24 C25 C28 -42.7(9) 10_556 . . . ?
C24 C24 C25 C28 -119.1(6) 10_556 . . 10_556 ?
C23 C24 C25 C28 -48.5(12) . . . 10_556 ?
C23 C24 C25 C28 -82.5(7) 10_556 . . 10_556 ?
C23 C24 C25 C24 70.6(11) . . . 10_556 ?
C23 C24 C25 C24 36.6(5) 10_556 . . 10_556 ?
C24 C24 C25 C26 108.2(5) 10_556 . . . ?
C23 C24 C25 C26 178.8(8) . . . . ?
C23 C24 C25 C26 144.8(4) 10_556 . . . ?
C28 C25 C26 C27 -24.9(6) . . . . ?
C28 C25 C26 C27 24.9(6) 10_556 . . . ?
C24 C25 C26 C27 -147.4(6) 10_556 . . . ?
C24 C25 C26 C27 147.4(6) . . . . ?
C28 C25 C26 C27 155.1(6) . . . 3_665 ?
C28 C25 C26 C27 -155.1(6) 10_556 . . 3_665 ?
C24 C25 C26 C27 32.6(6) 10_556 . . 3_665 ?
C24 C25 C26 C27 -32.6(6) . . . 3_665 ?
C27 C26 C27 C26 0.0 3_665 . . 2_655 ?
C25 C26 C27 C26 180.0 . . . 2_655 ?
C24 C25 C28 C28 -123.8(6) 10_556 . . 10_556 ?
C24 C25 C28 C28 -69.2(6) . . . 10_556 ?
C26 C25 C28 C28 103.2(5) . . . 10_556 ?
C28 C25 C28 C29 78.6(11) 10_556 . . . ?
C24 C25 C28 C29 -45.2(12) 10_556 . . . ?
C24 C25 C28 C29 9.3(14) . . . . ?
C26 C25 C28 C29 -178.2(8) . . . . ?
C28 C25 C28 C29 43.3(6) 10_556 . . 10_556 ?
C24 C25 C28 C29 -80.4(7) 10_556 . . 10_556 ?
C24 C25 C28 C29 -25.9(10) . . . 10_556 ?
C26 C25 C28 C29 146.6(4) . . . 10_556 ?
C23 C22 C29 C29 125.4(6) 10_556 . . 10_556 ?
C23 C22 C29 C29 71.5(6) . . . 10_556 ?
C21 C22 C29 C29 -104.8(5) . . . 10_556 ?
C29 C22 C29 C28 -74.4(9) 10_556 . . . ?
C23 C22 C29 C28 51.0(11) 10_556 . . . ?
C23 C22 C29 C28 -2.9(13) . . . . ?
C21 C22 C29 C28 -179.1(7) . . . . ?
C29 C22 C29 C28 -43.8(6) 10_556 . . 10_556 ?
C23 C22 C29 C28 81.5(7) 10_556 . . 10_556 ?
C23 C22 C29 C28 27.6(9) . . . 10_556 ?
C21 C22 C29 C28 -148.6(4) . . . 10_556 ?
C28 C28 C29 C29 0.007(3) 10_556 . . 10_556 ?
C25 C28 C29 C29 -66.0(9) . . . 10_556 ?
C28 C28 C29 C22 62.3(8) 10_556 . . . ?
C25 C28 C29 C22 -3.7(15) . . . . ?
C29 C28 C29 C22 62.3(8) 10_556 . . . ?
C25 C28 C29 C28 -66.0(9) . . . 10_556 ?
C29 C28 C29 C28 -0.007(5) 10_556 . . 10_556 ?

loop_
_platon_squeeze_void_nr
_platon_squeeze_void_average_x
_platon_squeeze_void_average_y
_platon_squeeze_void_average_z
_platon_squeeze_void_volume
_platon_squeeze_void_count_electrons
_platon_squeeze_void_content
1 -0.006 -0.005 -0.007 21447 4963 ' '
